data_2217114
loop_
_publ_author_name
'Xin-Lin Ren'
'Hui-Rong Zhang'
'Wei-Dong Wang'
'Rui-Juan Tao'
'Hong-Wu He'

_publ_section_title
;
 (<i>E</i>)-Methyl 3-{3-[(4-bromophenoxy)methyl]phenyl}acrylate
;
_journal_coeditor_code HK2392
_journal_issue 1
_journal_name_full 'Acta Crystallographica Section E'
_journal_page_first o6
_journal_page_last o6
_journal_paper_doi 10.1107/S1600536807061697
_journal_volume 64
_journal_year 2008
_chemical_formula_iupac 'C17 H15 Br O3'
_chemical_formula_moiety 'C17 H15 Br O3'
_chemical_formula_sum 'C17 H15 Br O3'
_chemical_formula_weight 347.20
_chemical_name_systematic
;
(E)-Methyl 3-{3-[(4-bromophenoxy)methyl]phenyl}acrylate
;
_space_group_IT_number 61
_symmetry_cell_setting orthorhombic
_symmetry_space_group_name_Hall '-P 2ac 2ab'
_symmetry_space_group_name_H-M 'P b c a'
_atom_sites_solution_hydrogens geom
_atom_sites_solution_primary direct
_atom_sites_solution_secondary difmap
_audit_creation_method SHELXL-97
_cell_angle_alpha 90.00
_cell_angle_beta 90.00
_cell_angle_gamma 90.00
_cell_formula_units_Z 8
_cell_length_a 15.5226(9)
_cell_length_b 5.9390(3)
_cell_length_c 34.775(2)
_cell_measurement_reflns_used 3230
_cell_measurement_temperature 292(2)
_cell_measurement_theta_max 18.66
_cell_measurement_theta_min 2.34
_cell_volume 3205.9(3)
_computing_cell_refinement 'SAINT (Bruker, 2001)'
_computing_data_collection 'SMART (Bruker, 2001)'
_computing_data_reduction 'SAINT (Bruker, 2001)'
_computing_molecular_graphics 'PLATON (Spek, 2003)'
_computing_publication_material 'SHELXTL (Sheldrick, 2001b)'
_computing_structure_refinement 'SHELXL97 (Sheldrick, 1997)'
_computing_structure_solution 'SHELXS97 (Sheldrick, 1997)'
_diffrn_ambient_temperature 292(2)
_diffrn_measured_fraction_theta_full 1.000
_diffrn_measured_fraction_theta_max 1.000
_diffrn_measurement_device_type 'Bruker SMART APEX CCD area-detector diffractometer'
_diffrn_measurement_method '\f and \w scans'
_diffrn_radiation_monochromator graphite
_diffrn_radiation_source 'fine-focus sealed tube'
_diffrn_radiation_type MoK\a
_diffrn_radiation_wavelength 0.71073
_diffrn_reflns_av_R_equivalents 0.0609
_diffrn_reflns_av_sigmaI/netI 0.0360
_diffrn_reflns_limit_h_max 19
_diffrn_reflns_limit_h_min -19
_diffrn_reflns_limit_k_max 7
_diffrn_reflns_limit_k_min -7
_diffrn_reflns_limit_l_max 42
_diffrn_reflns_limit_l_min -39
_diffrn_reflns_number 30716
_diffrn_reflns_theta_full 26.00
_diffrn_reflns_theta_max 26.00
_diffrn_reflns_theta_min 1.76
_exptl_absorpt_coefficient_mu 2.571
_exptl_absorpt_correction_T_max 0.7831
_exptl_absorpt_correction_T_min 0.6274
_exptl_absorpt_correction_type multi-scan
_exptl_absorpt_process_details '(SADABS; Sheldrick, 2001a)'
_exptl_crystal_colour colorless
_exptl_crystal_density_diffrn 1.439
_exptl_crystal_density_method 'not measured'
_exptl_crystal_description block
_exptl_crystal_F_000 1408
_exptl_crystal_size_max 0.20
_exptl_crystal_size_mid 0.10
_exptl_crystal_size_min 0.10
_refine_diff_density_max 0.434
_refine_diff_density_min -0.365
_refine_ls_extinction_method none
_refine_ls_goodness_of_fit_ref 1.017
_refine_ls_hydrogen_treatment constr
_refine_ls_matrix_type full
_refine_ls_number_parameters 191
_refine_ls_number_reflns 3147
_refine_ls_number_restraints 0
_refine_ls_restrained_S_all 1.017
_refine_ls_R_factor_all 0.1133
_refine_ls_R_factor_gt 0.0542
_refine_ls_shift/su_max 0.001
_refine_ls_shift/su_mean 0.000
_refine_ls_structure_factor_coef Fsqd
_refine_ls_weighting_details 'calc w=1/[\s^2^(Fo^2^)+(0.0796P)^2^+0.4215P] where P=(Fo^2^+2Fc^2^)/3'
_refine_ls_weighting_scheme calc
_refine_ls_wR_factor_gt 0.1438
_refine_ls_wR_factor_ref 0.1622
_reflns_number_gt 1604
_reflns_number_total 3147
_reflns_threshold_expression I>2\s(I)
_cod_data_source_file hk2392.cif
_cod_data_source_block I
_cod_database_code 2217114
_cod_database_fobs_code 2217114

loop_
_symmetry_equiv_pos_as_xyz
'x, y, z'
'-x+1/2, -y, z+1/2'
'-x, y+1/2, -z+1/2'
'x+1/2, -y+1/2, -z'
'-x, -y, -z'
'x-1/2, y, -z-1/2'
'x, -y-1/2, z-1/2'
'-x-1/2, y-1/2, z'

loop_
_atom_site_type_symbol
_atom_site_label
_atom_site_fract_x
_atom_site_fract_y
_atom_site_fract_z
_atom_site_U_iso_or_equiv
_atom_site_adp_type
_atom_site_calc_flag
_atom_site_refinement_flags
_atom_site_occupancy
Br Br1 0.40930(5) 0.23555(10) 0.518514(16) 0.1544(4) Uani d . 1
O O1 0.36979(14) 0.7793(4) 0.66326(7) 0.0701(7) Uani d . 1
O O2 0.3798(2) 0.5459(6) 0.87722(9) 0.1199(11) Uani d . 1
O O3 0.3379(2) 0.8260(5) 0.91548(8) 0.1118(10) Uani d . 1
C C1 0.3993(3) 0.4150(7) 0.56360(11) 0.0898(12) Uani d . 1
C C2 0.3295(3) 0.3823(7) 0.58702(11) 0.0857(11) Uani d . 1
H H2 0.2876 0.2765 0.5807 0.103 Uiso calc R 1
C C3 0.3223(2) 0.5087(6) 0.62015(10) 0.0757(10) Uani d . 1
H H3 0.2749 0.4882 0.6362 0.091 Uiso calc R 1
C C4 0.3841(2) 0.6647(6) 0.62979(10) 0.0619(8) Uani d . 1
C C5 0.4538(3) 0.6952(7) 0.60590(11) 0.0824(11) Uani d . 1
H H5 0.4959 0.8008 0.6120 0.099 Uiso calc R 1
C C6 0.4606(3) 0.5678(8) 0.57284(12) 0.1048(14) Uani d . 1
H H6 0.5079 0.5872 0.5567 0.126 Uiso calc R 1
C C7 0.4336(2) 0.9377(6) 0.67551(10) 0.0679(9) Uani d . 1
H H7A 0.4406 1.0551 0.6564 0.082 Uiso calc R 1
H H7B 0.4886 0.8629 0.6790 0.082 Uiso calc R 1
C C8 0.40363(19) 1.0367(5) 0.71267(10) 0.0596(8) Uani d . 1
C C9 0.41060(19) 0.9171(5) 0.74654(10) 0.0588(8) Uani d . 1
H H9 0.4367 0.7761 0.7462 0.071 Uiso calc R 1
C C10 0.37953(19) 1.0021(5) 0.78124(10) 0.0573(8) Uani d . 1
C C11 0.3427(2) 1.2169(5) 0.78140(11) 0.0649(9) Uani d . 1
H H11 0.3227 1.2787 0.8043 0.078 Uiso calc R 1
C C12 0.3361(2) 1.3359(6) 0.74792(11) 0.0711(9) Uani d . 1
H H12 0.3110 1.4781 0.7481 0.085 Uiso calc R 1
C C13 0.3661(2) 1.2477(6) 0.71394(12) 0.0702(9) Uani d . 1
H H13 0.3612 1.3313 0.6914 0.084 Uiso calc R 1
C C14 0.3823(2) 0.8606(6) 0.81570(10) 0.0678(9) Uani d . 1
H H14 0.4047 0.7168 0.8122 0.081 Uiso calc R 1
C C15 0.3574(2) 0.9096(6) 0.85094(10) 0.0782(10) Uani d . 1
H H15 0.3378 1.0539 0.8566 0.094 Uiso calc R 1
C C16 0.3602(2) 0.7391(8) 0.88138(12) 0.0839(11) Uani d . 1
C C17 0.3380(4) 0.6729(10) 0.94758(13) 0.1363(19) Uani d . 1
H H17A 0.2947 0.5598 0.9437 0.204 Uiso calc R 1
H H17B 0.3259 0.7545 0.9708 0.204 Uiso calc R 1
H H17C 0.3935 0.6024 0.9496 0.204 Uiso calc R 1

loop_
_atom_site_aniso_label
_atom_site_aniso_U_11
_atom_site_aniso_U_22
_atom_site_aniso_U_33
_atom_site_aniso_U_12
_atom_site_aniso_U_13
_atom_site_aniso_U_23
Br1 0.2067(8) 0.1611(7) 0.0952(5) -0.0426(5) 0.0403(4) -0.0565(4)
O1 0.0677(14) 0.0822(16) 0.0602(14) -0.0103(13) 0.0043(11) -0.0070(12)
O2 0.153(3) 0.111(2) 0.095(2) 0.054(2) 0.0227(19) 0.028(2)
O3 0.146(3) 0.125(2) 0.0641(18) 0.019(2) 0.0085(17) 0.0156(17)
C1 0.122(3) 0.083(3) 0.065(2) -0.012(3) 0.011(2) -0.012(2)
C2 0.101(3) 0.086(3) 0.070(2) -0.020(2) -0.002(2) -0.003(2)
C3 0.073(2) 0.093(3) 0.061(2) -0.012(2) 0.0019(17) -0.004(2)
C4 0.068(2) 0.066(2) 0.051(2) 0.0013(18) -0.0010(16) 0.0095(17)
C5 0.089(3) 0.091(3) 0.067(2) -0.016(2) 0.012(2) -0.002(2)
C6 0.120(3) 0.117(4) 0.077(3) -0.024(3) 0.032(2) -0.014(3)
C7 0.068(2) 0.071(2) 0.065(2) -0.0073(18) 0.0012(16) 0.0018(18)
C8 0.0560(19) 0.058(2) 0.064(2) -0.0026(16) -0.0043(15) -0.0005(17)
C9 0.0608(19) 0.0459(18) 0.070(2) 0.0039(15) -0.0045(16) -0.0035(17)
C10 0.0540(18) 0.054(2) 0.064(2) 0.0023(15) -0.0053(15) -0.0004(17)
C11 0.064(2) 0.056(2) 0.074(2) 0.0021(16) 0.0009(17) -0.0127(18)
C12 0.075(2) 0.0505(19) 0.088(3) 0.0072(17) -0.002(2) 0.007(2)
C13 0.074(2) 0.062(2) 0.075(3) -0.0012(19) -0.0049(19) 0.0131(19)
C14 0.070(2) 0.070(2) 0.064(2) 0.0064(18) -0.0031(17) -0.0047(19)
C15 0.090(3) 0.076(2) 0.068(2) 0.017(2) -0.001(2) 0.003(2)
C16 0.080(3) 0.104(3) 0.067(3) 0.021(2) 0.003(2) 0.009(2)
C17 0.165(5) 0.167(5) 0.077(3) 0.014(4) 0.009(3) 0.034(3)

loop_
_atom_type_symbol
_atom_type_description
_atom_type_scat_dispersion_real
_atom_type_scat_dispersion_imag
_atom_type_scat_source
C C 0.0033 0.0016 'International Tables Vol C Tables 4.2.6.8 and 6.1.1.4'
H H 0.0000 0.0000 'International Tables Vol C Tables 4.2.6.8 and 6.1.1.4'
O O 0.0106 0.0060 'International Tables Vol C Tables 4.2.6.8 and 6.1.1.4'
Br Br -0.2901 2.4595 'International Tables Vol C Tables 4.2.6.8 and 6.1.1.4'

loop_
_geom_angle_atom_site_label_1
_geom_angle_atom_site_label_2
_geom_angle_atom_site_label_3
_geom_angle
C6 C1 C2 120.7(4)
C6 C1 Br1 120.9(3)
C2 C1 Br1 118.4(3)
C1 C2 C3 118.9(4)
C1 C2 H2 120.5
C3 C2 H2 120.5
C4 C3 C2 120.9(3)
C4 C3 H3 119.6
C2 C3 H3 119.6
O1 C4 C3 115.5(3)
O1 C4 C5 125.2(3)
C3 C4 C5 119.4(3)
C4 C5 C6 119.4(4)
C4 C5 H5 120.3
C6 C5 H5 120.3
C1 C6 C5 120.7(4)
C1 C6 H6 119.7
C5 C6 H6 119.7
O1 C7 C8 107.5(3)
O1 C7 H7A 110.2
C8 C7 H7A 110.2
O1 C7 H7B 110.2
C8 C7 H7B 110.2
H7A C7 H7B 108.5
C9 C8 C13 118.2(3)
C9 C8 C7 120.7(3)
C13 C8 C7 121.0(3)
C8 C9 C10 121.7(3)
C8 C9 H9 119.2
C10 C9 H9 119.2
C9 C10 C11 118.4(3)
C9 C10 C14 119.3(3)
C11 C10 C14 122.2(3)
C12 C11 C10 120.0(3)
C12 C11 H11 120.0
C10 C11 H11 120.0
C11 C12 C13 120.7(3)
C11 C12 H12 119.7
C13 C12 H12 119.7
C12 C13 C8 121.0(3)
C12 C13 H13 119.5
C8 C13 H13 119.5
C15 C14 C10 128.7(3)
C15 C14 H14 115.6
C10 C14 H14 115.6
C14 C15 C16 120.7(4)
C14 C15 H15 119.6
C16 C15 H15 119.6
O2 C16 O3 122.9(4)
O2 C16 C15 125.7(4)
O3 C16 C15 111.4(4)
O3 C17 H17A 109.5
O3 C17 H17B 109.5
H17A C17 H17B 109.5
O3 C17 H17C 109.5
H17A C17 H17C 109.5
H17B C17 H17C 109.5
C4 O1 C7 117.9(2)
C16 O3 C17 116.3(4)

loop_
_geom_bond_atom_site_label_1
_geom_bond_atom_site_label_2
_geom_bond_distance
Br1 C1 1.902(4)
C1 C6 1.355(6)
C1 C2 1.369(5)
C2 C3 1.380(5)
C2 H2 0.9300
C3 C4 1.375(5)
C3 H3 0.9300
C4 O1 1.367(4)
C4 C5 1.376(5)
C5 C6 1.380(5)
C5 H5 0.9300
C6 H6 0.9300
C7 O1 1.431(4)
C7 C8 1.494(5)
C7 H7A 0.9700
C7 H7B 0.9700
C8 C9 1.380(5)
C8 C13 1.382(4)
C9 C10 1.394(4)
C9 H9 0.9300
C10 C11 1.398(4)
C10 C14 1.464(5)
C11 C12 1.366(5)
C11 H11 0.9300
C12 C13 1.374(5)
C12 H12 0.9300
C13 H13 0.9300
C14 C15 1.317(4)
C14 H14 0.9300
C15 C16 1.466(5)
C15 H15 0.9300
C16 O2 1.196(4)
C16 O3 1.339(5)
C17 O3 1.440(5)
C17 H17A 0.9600
C17 H17B 0.9600
C17 H17C 0.9600

loop_
_geom_hbond_atom_site_label_D
_geom_hbond_atom_site_label_H
_geom_hbond_atom_site_label_A
_geom_hbond_site_symmetry_A
_geom_hbond_distance_DH
_geom_hbond_distance_HA
_geom_hbond_distance_DA
_geom_hbond_angle_DHA
C5 H5 O2 3_656 0.93 2.45 3.370(6) 172.1
C12 H12 Cg2 7_555 0.93 2.99 3.677(3) 132

loop_
_geom_torsion_atom_site_label_1
_geom_torsion_atom_site_label_2
_geom_torsion_atom_site_label_3
_geom_torsion_atom_site_label_4
_geom_torsion
C6 C1 C2 C3 0.4(6)
Br1 C1 C2 C3 178.9(3)
C1 C2 C3 C4 -0.3(6)
C2 C3 C4 O1 -180.0(3)
C2 C3 C4 C5 0.3(5)
O1 C4 C5 C6 179.9(3)
C3 C4 C5 C6 -0.4(6)
C2 C1 C6 C5 -0.5(7)
Br1 C1 C6 C5 -179.0(3)
C4 C5 C6 C1 0.5(6)
O1 C7 C8 C9 77.1(3)
O1 C7 C8 C13 -101.2(3)
C13 C8 C9 C10 1.2(4)
C7 C8 C9 C10 -177.1(3)
C8 C9 C10 C11 -1.8(4)
C8 C9 C10 C14 175.1(3)
C9 C10 C11 C12 1.4(5)
C14 C10 C11 C12 -175.3(3)
C10 C11 C12 C13 -0.6(5)
C11 C12 C13 C8 0.1(5)
C9 C8 C13 C12 -0.4(5)
C7 C8 C13 C12 178.0(3)
C9 C10 C14 C15 179.2(3)
C11 C10 C14 C15 -4.1(5)
C10 C14 C15 C16 176.0(3)
C14 C15 C16 O2 -4.0(7)
C14 C15 C16 O3 175.8(3)
C3 C4 O1 C7 177.7(3)
C5 C4 O1 C7 -2.7(5)
C8 C7 O1 C4 -179.2(3)
O2 C16 O3 C17 -0.5(6)
C15 C16 O3 C17 179.7(4)

loop_
_cod_related_entry_id
_cod_related_entry_database
_cod_related_entry_code
1 ChemSpider 30655415
